data_4084833
loop_
_publ_author_name
'Scherer, Alexander'
'Mukherjee, Tathagata'
'Hampel, Frank'
'Gladysz, John A.'

_publ_section_title
;
 Metal-Templated Hydrogen Bond Donors as &#x201C;Organocatalysts&#x201D;
 for Carbon--Carbon Bond Forming Reactions: Syntheses, Structures, and
 Reactivities of 2-Guanidinobenzimidazole Cyclopentadienyl Ruthenium
 Complexes
;
_journal_issue 23
_journal_name_full Organometallics
_journal_page_first 6709
_journal_paper_doi 10.1021/om500704u
_journal_volume 33
_journal_year 2014
_chemical_formula_moiety 'C32 H12 B F24, C31 H29 N5 P Ru, C H2 Cl2'
_chemical_formula_sum 'C64 H43 B Cl2 F24 N5 P Ru'
_chemical_formula_weight 1551.78
_chemical_name_systematic
;
 ?
;
_space_group_crystal_system triclinic
_space_group_IT_number 2
_space_group_name_Hall '-P 1'
_space_group_name_H-M_alt 'P -1'
_symmetry_space_group_name_Hall '-P 1'
_symmetry_space_group_name_H-M 'P -1'
_atom_sites_solution_hydrogens geom
_atom_sites_solution_primary direct
_audit_creation_date 2013-12-06
_audit_creation_method
;
  Olex2 1.2-ac2
  (compiled 2012.03.27 svn.r2268, GUI svn.r4156)
;
_cell_angle_alpha 108.9910(10)
_cell_angle_beta 100.5070(10)
_cell_angle_gamma 95.2580(10)
_cell_formula_units_Z 2
_cell_length_a 12.7544(3)
_cell_length_b 13.9582(3)
_cell_length_c 19.9118(5)
_cell_measurement_temperature 173.15
_cell_volume 3251.97(13)
_computing_molecular_graphics
;
O. V. Dolomanov, L. J. Bourhis, R. J. Gildea, J. A. K. Howard and H. Puschmann,
OLEX2: a complete structure solution, refinement and analysis program.
J. Appl. Cryst. (2009). 42, 339-341.
;
_computing_publication_material
;
O. V. Dolomanov, L. J. Bourhis, R. J. Gildea, J. A. K. Howard and H. Puschmann,
OLEX2: a complete structure solution, refinement and analysis program.
J. Appl. Cryst. (2009). 42, 339-341.
;
_computing_structure_refinement
;
SHELXL, G.M. Sheldrick, Acta Cryst.
(2008). A64, 112-122
;
_computing_structure_solution
;
SHELXS, G.M. Sheldrick, Acta Cryst.
(2008). A64, 112-122
;
_diffrn_ambient_temperature 173.15
_diffrn_measured_fraction_theta_full 0.999
_diffrn_measured_fraction_theta_max 0.996
_diffrn_measurement_device_type 'Nonius KappaCCD'
_diffrn_measurement_method '\w scans'
_diffrn_radiation_monochromator graphite
_diffrn_radiation_type MoK\a
_diffrn_radiation_wavelength 0.71073
_diffrn_reflns_av_R_equivalents 0.0321
_diffrn_reflns_av_unetI/netI 0.0511
_diffrn_reflns_Laue_measured_fraction_full 0.999
_diffrn_reflns_Laue_measured_fraction_max 0.996
_diffrn_reflns_limit_h_max 16
_diffrn_reflns_limit_h_min -16
_diffrn_reflns_limit_k_max 18
_diffrn_reflns_limit_k_min -18
_diffrn_reflns_limit_l_max 25
_diffrn_reflns_limit_l_min -25
_diffrn_reflns_number 28397
_diffrn_reflns_point_group_measured_fraction_full 0.999
_diffrn_reflns_point_group_measured_fraction_max 0.996
_diffrn_reflns_theta_full 25.242
_diffrn_reflns_theta_max 27.50
_diffrn_reflns_theta_min 2.18
_exptl_absorpt_coefficient_mu 0.462
_exptl_absorpt_correction_T_max 0.9133
_exptl_absorpt_correction_T_min 0.8551
_exptl_absorpt_correction_type empirical
_exptl_absorpt_process_details Scalepack
_exptl_crystal_colour 'clear light yellow'
_exptl_crystal_colour_lustre clear
_exptl_crystal_colour_modifier light
_exptl_crystal_colour_primary yellow
_exptl_crystal_density_diffrn 1.585
_exptl_crystal_description needle
_exptl_crystal_F_000 1552
_exptl_crystal_recrystallization_method
'The material was recrystallised from a mixture of DCM and hexane by slow evaporation'
_exptl_crystal_size_max 0.35
_exptl_crystal_size_mid 0.25
_exptl_crystal_size_min 0.2
_refine_diff_density_max 1.368
_refine_diff_density_min -1.403
_refine_diff_density_rms 0.104
_refine_ls_extinction_method none
_refine_ls_goodness_of_fit_ref 1.025
_refine_ls_hydrogen_treatment constr
_refine_ls_matrix_type full
_refine_ls_number_parameters 885
_refine_ls_number_reflns 14889
_refine_ls_number_restraints 6
_refine_ls_restrained_S_all 1.026
_refine_ls_R_factor_all 0.0943
_refine_ls_R_factor_gt 0.0680
_refine_ls_shift/su_max 0.001
_refine_ls_shift/su_mean 0.000
_refine_ls_structure_factor_coef Fsqd
_refine_ls_weighting_details
;
 w=1/[\s^2^(Fo^2^)+(0.1166P)^2^+5.3972P]
 where P=(Fo^2^+2Fc^2^)/3
;
_refine_ls_weighting_scheme calc
_refine_ls_wR_factor_gt 0.1832
_refine_ls_wR_factor_ref 0.2044
_reflns_Friedel_coverage 0.000
_reflns_number_gt 10987
_reflns_number_total 14889
_reflns_threshold_expression 'I > 2\s(I)'
_cod_data_source_file om500704u_si_002.cif
_cod_data_source_block als04-new
_cod_depositor_comments 'Adding full bibliography for 4084832--4084833.cif.'
_cod_original_cell_volume 3251.96(13)
_cod_database_code 4084833
_shelx_estimated_absorpt_t_max 0.913
_shelx_estimated_absorpt_t_min 0.855

loop_
_space_group_symop_operation_xyz
'x, y, z'
'-x, -y, -z'

loop_
_atom_site_label
_atom_site_type_symbol
_atom_site_fract_x
_atom_site_fract_y
_atom_site_fract_z
_atom_site_U_iso_or_equiv
_atom_site_adp_type
_atom_site_occupancy
_atom_site_site_symmetry_order
_atom_site_calc_flag
_atom_site_refinement_flags_posn
_atom_site_refinement_flags_adp
_atom_site_refinement_flags_occupancy
_atom_site_disorder_assembly
_atom_site_disorder_group
B1 B 0.1059(3) 0.8465(3) 0.1783(2) 0.0236(8) Uani 1 1 d . . . . .
C111 C 0.1837(3) 0.8784(3) 0.2594(2) 0.0267(7) Uani 1 1 d . . . . .
C112 C 0.2942(3) 0.9114(3) 0.2729(2) 0.0333(8) Uani 1 1 d . . . . .
H112 H 0.3235 0.9222 0.2349 0.040 Uiso 1 1 calc R U . . .
C113 C 0.3638(4) 0.9291(4) 0.3397(3) 0.0436(10) Uani 1 1 d . . . . .
C114 C 0.3250(4) 0.9162(4) 0.3972(3) 0.0480(11) Uani 1 1 d . . . . .
H114 H 0.3723 0.9289 0.4430 0.058 Uiso 1 1 calc R U . . .
C115 C 0.2148(4) 0.8841(4) 0.3859(2) 0.0421(10) Uani 1 1 d . . . . .
C116 C 0.1462(3) 0.8639(3) 0.3183(2) 0.0319(8) Uani 1 1 d . . . . .
H116 H 0.0716 0.8395 0.3116 0.038 Uiso 1 1 calc R U . . .
C117 C 0.4834(4) 0.9604(5) 0.3475(3) 0.0642(16) Uani 1 1 d D . . . .
C118 C 0.1675(5) 0.8695(6) 0.4468(3) 0.0631(15) Uani 1 1 d . . . . .
C121 C 0.1193(3) 0.7267(3) 0.1380(2) 0.0269(7) Uani 1 1 d . . . . .
C122 C 0.2120(3) 0.7038(3) 0.1117(2) 0.0320(8) Uani 1 1 d . . . . .
H122 H 0.2623 0.7585 0.1119 0.038 Uiso 1 1 calc R U . . .
C123 C 0.2329(4) 0.6049(3) 0.0855(3) 0.0391(9) Uani 1 1 d . . . . .
C124 C 0.1617(4) 0.5224(3) 0.0838(2) 0.0395(10) Uani 1 1 d . . . . .
H124 H 0.1761 0.4541 0.0658 0.047 Uiso 1 1 calc R U . . .
C125 C 0.0694(3) 0.5426(3) 0.1090(2) 0.0336(8) Uani 1 1 d . . . . .
C126 C 0.0481(3) 0.6425(3) 0.1358(2) 0.0285(8) Uani 1 1 d . . . . .
H126 H -0.0160 0.6538 0.1530 0.034 Uiso 1 1 calc R U . . .
C127 C 0.3335(4) 0.5854(4) 0.0594(4) 0.0590(15) Uani 1 1 d . . . . .
C128 C -0.0082(4) 0.4553(3) 0.1100(3) 0.0454(11) Uani 1 1 d . . . . .
C131 C 0.1412(3) 0.9201(3) 0.1341(2) 0.0265(7) Uani 1 1 d . . . . .
C132 C 0.1742(3) 1.0262(3) 0.1695(2) 0.0307(8) Uani 1 1 d . . . . .
H132 H 0.1855 1.0541 0.2211 0.037 Uiso 1 1 calc R U . . .
C133 C 0.1908(4) 1.0920(3) 0.1316(2) 0.0373(9) Uani 1 1 d . . . . .
C134 C 0.1756(4) 1.0559(3) 0.0570(3) 0.0427(10) Uani 1 1 d . . . . .
H134 H 0.1866 1.1011 0.0312 0.051 Uiso 1 1 calc R U . . .
C135 C 0.1434(4) 0.9503(3) 0.0205(2) 0.0361(9) Uani 1 1 d . . . . .
C136 C 0.1271(3) 0.8845(3) 0.0582(2) 0.0300(8) Uani 1 1 d . . . . .
H136 H 0.1057 0.8131 0.0318 0.036 Uiso 1 1 calc R U . . .
C147 C 0.2273(5) 1.2047(4) 0.1736(3) 0.0546(13) Uani 1 1 d . . . . .
C148 C 0.1268(5) 0.9079(4) -0.0607(3) 0.0539(13) Uani 1 1 d . . . . .
C151 C -0.0200(3) 0.8618(3) 0.17930(19) 0.0241(7) Uani 1 1 d . . . . .
C152 C -0.0473(3) 0.9377(3) 0.2363(2) 0.0267(7) Uani 1 1 d . . . . .
H152 H 0.0079 0.9772 0.2777 0.032 Uiso 1 1 calc R U . . .
C153 C -0.1529(3) 0.9571(3) 0.2341(2) 0.0315(8) Uani 1 1 d . . . . .
C154 C -0.2353(3) 0.9026(3) 0.1747(2) 0.0322(8) Uani 1 1 d . . . . .
H154 H -0.3074 0.9152 0.1735 0.039 Uiso 1 1 calc R U . . .
C155 C -0.2099(3) 0.8284(3) 0.1163(2) 0.0298(8) Uani 1 1 d . . . . .
C156 C -0.1045(3) 0.8092(3) 0.1192(2) 0.0276(7) Uani 1 1 d . . . . .
H156 H -0.0893 0.7584 0.0786 0.033 Uiso 1 1 calc R U . . .
C157 C -0.1776(4) 1.0404(4) 0.2958(3) 0.0450(11) Uani 1 1 d . . . . .
C158 C -0.2987(3) 0.7717(3) 0.0519(2) 0.0375(9) Uani 1 1 d . . . . .
F1AA F 0.4239(7) 0.6335(9) 0.1136(6) 0.0923(12) Uani 0.430(5) 1 d . . P . .
F1BB F 0.3382(8) 0.4965(10) 0.0140(7) 0.0923(12) Uani 0.430(5) 1 d . . P . .
F1CC F 0.3507(8) 0.6445(10) 0.0150(7) 0.0923(12) Uani 0.430(5) 1 d . . P . .
F11' F 0.5461(6) 0.9539(12) 0.4057(5) 0.119(4) Uani 0.609(11) 1 d D . P A 1
F11A F 0.5245(10) 1.0253(16) 0.4168(7) 0.119(4) Uani 0.391(11) 1 d D . P A 2
F11B F 0.5240(3) 0.8871(3) 0.3022(3) 0.1083(18) Uani 1 1 d D . . . .
F11C F 0.5032(3) 1.0386(3) 0.3247(3) 0.0940(14) Uani 1 1 d D . . . .
F11D F 0.1249(5) 0.7697(4) 0.4303(3) 0.1141(17) Uani 1 1 d . . . . .
F11E F 0.2357(4) 0.8979(5) 0.5087(2) 0.124(2) Uani 1 1 d . . . . .
F11F F 0.0833(4) 0.9148(5) 0.4557(2) 0.1072(17) Uani 1 1 d . . . . .
F12A F 0.3902(6) 0.5299(7) 0.0915(5) 0.0923(12) Uani 0.570(5) 1 d . . P . .
F12B F 0.3109(6) 0.5202(8) -0.0128(5) 0.0923(12) Uani 0.570(5) 1 d . . P . .
F12C F 0.3934(6) 0.6636(7) 0.0584(5) 0.0923(12) Uani 0.570(5) 1 d . . P . .
F12D F -0.1105(3) 0.4700(3) 0.0989(3) 0.0924(14) Uani 1 1 d . . . . .
F12E F 0.0110(4) 0.4398(4) 0.1718(2) 0.1070(17) Uani 1 1 d . . . . .
F12F F -0.0080(4) 0.3677(2) 0.0589(2) 0.0915(14) Uani 1 1 d . . . . .
F13A F 0.3259(4) 1.2258(3) 0.2089(5) 0.172(4) Uani 1 1 d . . . . .
F13B F 0.2161(7) 1.2622(3) 0.1344(3) 0.148(3) Uani 1 1 d . . . . .
F13C F 0.1738(5) 1.2416(3) 0.2234(3) 0.1115(19) Uani 1 1 d . . . . .
F13D F 0.2148(4) 0.8868(7) -0.0811(2) 0.172(4) Uani 1 1 d . . . . .
F13E F 0.0903(4) 0.9714(3) -0.0936(2) 0.0953(14) Uani 1 1 d . . . . .
F13F F 0.0549(4) 0.8241(3) -0.09353(17) 0.0814(12) Uani 1 1 d . . . . .
F15A F -0.1928(5) 1.1224(3) 0.2781(3) 0.120(2) Uani 1 1 d . . . . .
F15B F -0.1012(4) 1.0765(4) 0.3536(2) 0.125(2) Uani 1 1 d . . . . .
F15C F -0.2663(4) 1.0166(3) 0.3130(3) 0.1101(18) Uani 1 1 d . . . . .
F15D F -0.2651(2) 0.7080(3) -0.00359(16) 0.0620(8) Uani 1 1 d . . . . .
F15E F -0.3486(3) 0.8341(2) 0.02251(18) 0.0637(9) Uani 1 1 d . . . . .
F15F F -0.3754(3) 0.7161(3) 0.06610(18) 0.0705(10) Uani 1 1 d . . . . .
C11 C -0.3096(4) 0.7228(4) 0.2433(3) 0.0520(12) Uani 1 1 d . . . . .
H11 H -0.3802 0.7319 0.2164 0.062 Uiso 1 1 calc R U . . .
C12 C -0.2296(5) 0.6707(4) 0.2108(3) 0.0524(12) Uani 1 1 d . . . . .
H12 H -0.2346 0.6363 0.1575 0.063 Uiso 1 1 calc R U . . .
C13 C -0.1414(4) 0.6811(4) 0.2673(3) 0.0527(13) Uani 1 1 d . . . . .
H13 H -0.0729 0.6534 0.2608 0.063 Uiso 1 1 calc R U . . .
C14 C -0.1619(4) 0.7395(4) 0.3348(3) 0.0506(12) Uani 1 1 d . . . . .
H14 H -0.1110 0.7612 0.3836 0.061 Uiso 1 1 calc R U . . .
C15 C -0.2681(4) 0.7652(4) 0.3199(3) 0.0502(12) Uani 1 1 d . . . . .
H15 H -0.3041 0.8093 0.3565 0.060 Uiso 1 1 calc R U . . .
C22 C -0.4100(4) 0.4043(4) 0.1591(2) 0.0491(12) Uani 1 1 d . . . . .
C24 C -0.2377(4) 0.3801(4) 0.2229(2) 0.0421(10) Uani 1 1 d . . . . .
C26 C -0.0925(4) 0.3597(4) 0.2923(3) 0.0464(11) Uani 1 1 d . . . . .
C27 C -0.0033(4) 0.3285(5) 0.3268(4) 0.0610(15) Uani 1 1 d . . . . .
H27 H 0.0138 0.2618 0.3065 0.073 Uiso 1 1 calc R U . . .
C28 C 0.0573(5) 0.3969(6) 0.3897(4) 0.0689(18) Uani 1 1 d . . . . .
H28 H 0.1182 0.3775 0.4143 0.083 Uiso 1 1 calc R U . . .
C29 C 0.0334(4) 0.4957(5) 0.4202(3) 0.0619(15) Uani 1 1 d . . . . .
H29 H 0.0789 0.5418 0.4644 0.074 Uiso 1 1 calc R U . . .
C31 C -0.0549(4) 0.5275(4) 0.3873(3) 0.0480(11) Uani 1 1 d . . . . .
H31 H -0.0717 0.5943 0.4081 0.058 Uiso 1 1 calc R U . . .
C32 C -0.1183(3) 0.4574(3) 0.3222(2) 0.0355(9) Uani 1 1 d . . . . .
C41 C -0.3623(3) 0.4576(3) 0.3892(2) 0.0331(8) Uani 1 1 d . . . . .
C42 C -0.3152(4) 0.4554(4) 0.4573(3) 0.0437(10) Uani 1 1 d . . . . .
H42 H -0.2934 0.5178 0.4978 0.052 Uiso 1 1 calc R U . . .
C43 C -0.2996(4) 0.3627(4) 0.4669(3) 0.0566(13) Uani 1 1 d . . . . .
H43 H -0.2678 0.3622 0.5137 0.068 Uiso 1 1 calc R U . . .
C44 C -0.3305(5) 0.2713(4) 0.4082(3) 0.0555(13) Uani 1 1 d . . . . .
H44 H -0.3196 0.2080 0.4144 0.067 Uiso 1 1 calc R U . . .
C45 C -0.3765(5) 0.2733(4) 0.3417(3) 0.0528(13) Uani 1 1 d . . . . .
H45 H -0.3972 0.2107 0.3013 0.063 Uiso 1 1 calc R U . . .
C46 C -0.3938(4) 0.3639(3) 0.3315(3) 0.0446(11) Uani 1 1 d . . . . .
H46 H -0.4276 0.3626 0.2845 0.054 Uiso 1 1 calc R U . . .
C51 C -0.3392(4) 0.6747(3) 0.4618(2) 0.0351(9) Uani 1 1 d . . . . .
C52 C -0.4143(5) 0.6935(5) 0.5056(3) 0.0635(15) Uani 1 1 d . . . . .
H52 H -0.4863 0.6575 0.4876 0.076 Uiso 1 1 calc R U . . .
C53 C -0.3825(6) 0.7661(6) 0.5764(4) 0.087(2) Uani 1 1 d . . . . .
H53 H -0.4329 0.7779 0.6068 0.105 Uiso 1 1 calc R U . . .
C54 C -0.2808(6) 0.8196(5) 0.6020(3) 0.0703(17) Uani 1 1 d . . . . .
H54 H -0.2611 0.8696 0.6497 0.084 Uiso 1 1 calc R U . . .
C55 C -0.2060(5) 0.8025(4) 0.5598(3) 0.0595(14) Uani 1 1 d . . . . .
H55 H -0.1348 0.8404 0.5780 0.071 Uiso 1 1 calc R U . . .
C56 C -0.2352(4) 0.7289(4) 0.4899(3) 0.0485(11) Uani 1 1 d . . . . .
H56 H -0.1829 0.7157 0.4610 0.058 Uiso 1 1 calc R U . . .
C61 C -0.5202(3) 0.5695(3) 0.3437(2) 0.0344(8) Uani 1 1 d . . . . .
C62 C -0.5585(4) 0.6392(4) 0.3121(3) 0.0479(11) Uani 1 1 d . . . . .
H62 H -0.5087 0.6871 0.3041 0.058 Uiso 1 1 calc R U . . .
C63 C -0.6686(4) 0.6390(5) 0.2922(3) 0.0600(14) Uani 1 1 d . . . . .
H63 H -0.6936 0.6885 0.2726 0.072 Uiso 1 1 calc R U . . .
C64 C -0.7412(4) 0.5680(5) 0.3007(3) 0.0599(15) Uani 1 1 d . . . . .
H64 H -0.8164 0.5683 0.2867 0.072 Uiso 1 1 calc R U . . .
C65 C -0.7065(4) 0.4968(5) 0.3291(3) 0.0588(14) Uani 1 1 d . . . . .
H65 H -0.7576 0.4465 0.3336 0.071 Uiso 1 1 calc R U . . .
C66 C -0.5957(4) 0.4977(4) 0.3517(3) 0.0468(11) Uani 1 1 d . . . . .
H66 H -0.5719 0.4490 0.3725 0.056 Uiso 1 1 calc R U . . .
N21 N -0.4099(3) 0.4920(3) 0.2044(2) 0.0403(8) Uani 1 1 d . . . . .
H21 H -0.4736 0.5118 0.2023 0.048 Uiso 1 1 calc R U . . .
N22A N -0.4935(4) 0.3496(4) 0.1012(3) 0.0781(17) Uani 1 1 d . . . . .
H22A H -0.5531 0.3753 0.0933 0.094 Uiso 1 1 calc R U . . .
H22B H -0.4875 0.2887 0.0718 0.094 Uiso 1 1 calc R U . . .
N23 N -0.3237(4) 0.3527(4) 0.1642(2) 0.0585(12) Uani 1 1 d . . . . .
H23 H -0.3238 0.2975 0.1268 0.070 Uiso 1 1 calc R U . . .
N25 N -0.1693(4) 0.3124(3) 0.2297(3) 0.0540(11) Uani 1 1 d . . . . .
H25 H -0.1740 0.2495 0.1991 0.065 Uiso 1 1 calc R U . . .
N33 N -0.2111(3) 0.4677(3) 0.27668(18) 0.0316(7) Uani 1 1 d . . . . .
P1 P -0.37339(8) 0.57666(7) 0.37046(5) 0.0284(2) Uani 1 1 d . . . . .
Ru1 Ru -0.28333(3) 0.59905(2) 0.28431(2) 0.03059(11) Uani 1 1 d . . . . .
C200 C -0.5333(14) 0.0260(11) 0.119(2) 0.39(2) Uani 1 1 d . . . . .
H20A H -0.5954 0.0410 0.0885 0.471 Uiso 1 1 calc R U . . .
H20B H -0.5429 0.0548 0.1697 0.471 Uiso 1 1 calc R U . . .
Cl21 Cl -0.4441(5) 0.0934(4) 0.1179(5) 0.288(4) Uani 1 1 d . . . . .
Cl22 Cl -0.5603(4) -0.0971(4) 0.0996(4) 0.228(3) Uani 1 1 d . . . . .

loop_
_atom_site_aniso_label
_atom_site_aniso_U_11
_atom_site_aniso_U_22
_atom_site_aniso_U_33
_atom_site_aniso_U_23
_atom_site_aniso_U_13
_atom_site_aniso_U_12
B1 0.0198(18) 0.0245(18) 0.0263(19) 0.0094(15) 0.0037(15) 0.0035(15)
C111 0.0230(17) 0.0254(17) 0.0306(19) 0.0099(14) 0.0043(14) 0.0022(14)
C112 0.0258(19) 0.035(2) 0.035(2) 0.0103(17) 0.0020(16) 0.0006(16)
C113 0.029(2) 0.047(2) 0.047(3) 0.014(2) -0.0033(19) 0.0002(19)
C114 0.043(3) 0.052(3) 0.038(2) 0.014(2) -0.011(2) 0.003(2)
C115 0.041(2) 0.051(3) 0.034(2) 0.020(2) 0.0008(18) 0.005(2)
C116 0.0286(19) 0.034(2) 0.033(2) 0.0141(16) 0.0028(16) 0.0021(16)
C117 0.031(3) 0.079(4) 0.070(4) 0.023(3) -0.005(2) -0.007(3)
C118 0.056(3) 0.098(5) 0.043(3) 0.041(3) 0.002(2) 0.008(3)
C121 0.0263(18) 0.0261(17) 0.0285(18) 0.0101(14) 0.0049(14) 0.0049(14)
C122 0.0291(19) 0.0294(19) 0.038(2) 0.0114(16) 0.0095(16) 0.0053(16)
C123 0.034(2) 0.035(2) 0.048(3) 0.0116(19) 0.0117(19) 0.0117(18)
C124 0.047(2) 0.0271(19) 0.044(2) 0.0094(17) 0.011(2) 0.0117(18)
C125 0.037(2) 0.0264(18) 0.035(2) 0.0105(16) 0.0050(17) 0.0008(16)
C126 0.0301(19) 0.0271(18) 0.0287(19) 0.0104(15) 0.0067(15) 0.0033(15)
C127 0.046(3) 0.039(3) 0.096(5) 0.017(3) 0.033(3) 0.016(2)
C128 0.054(3) 0.029(2) 0.051(3) 0.0127(19) 0.011(2) 0.000(2)
C131 0.0238(17) 0.0251(17) 0.0311(19) 0.0095(15) 0.0072(14) 0.0061(14)
C132 0.036(2) 0.0260(18) 0.0281(19) 0.0056(15) 0.0102(16) 0.0022(16)
C133 0.047(2) 0.0259(19) 0.042(2) 0.0110(17) 0.019(2) 0.0028(17)
C134 0.059(3) 0.035(2) 0.044(2) 0.0201(19) 0.024(2) 0.007(2)
C135 0.045(2) 0.035(2) 0.032(2) 0.0128(17) 0.0150(18) 0.0086(18)
C136 0.0309(19) 0.0275(18) 0.031(2) 0.0089(15) 0.0096(16) 0.0047(15)
C147 0.077(4) 0.029(2) 0.057(3) 0.012(2) 0.024(3) 0.000(2)
C148 0.076(4) 0.053(3) 0.038(3) 0.020(2) 0.021(3) 0.010(3)
C151 0.0242(17) 0.0238(16) 0.0258(17) 0.0110(14) 0.0057(14) 0.0032(14)
C152 0.0270(18) 0.0251(17) 0.0280(18) 0.0101(14) 0.0053(14) 0.0031(14)
C153 0.032(2) 0.0281(18) 0.035(2) 0.0108(16) 0.0103(16) 0.0066(16)
C154 0.0237(18) 0.0317(19) 0.043(2) 0.0146(17) 0.0077(16) 0.0061(15)
C155 0.0244(18) 0.0311(19) 0.036(2) 0.0165(16) 0.0032(15) 0.0010(15)
C156 0.0272(18) 0.0278(18) 0.0270(18) 0.0095(15) 0.0049(15) 0.0031(15)
C157 0.037(2) 0.040(2) 0.050(3) 0.004(2) 0.013(2) 0.0090(19)
C158 0.0261(19) 0.043(2) 0.040(2) 0.0146(19) 0.0000(17) 0.0039(17)
F1AA 0.058(2) 0.120(3) 0.114(3) 0.039(3) 0.042(2) 0.046(2)
F1BB 0.058(2) 0.120(3) 0.114(3) 0.039(3) 0.042(2) 0.046(2)
F1CC 0.058(2) 0.120(3) 0.114(3) 0.039(3) 0.042(2) 0.046(2)
F11' 0.020(3) 0.239(14) 0.094(4) 0.075(7) -0.019(3) 0.002(4)
F11A 0.020(3) 0.239(14) 0.094(4) 0.075(7) -0.019(3) 0.002(4)
F11B 0.0402(19) 0.082(3) 0.202(6) 0.042(3) 0.038(3) 0.0174(19)
F11C 0.0443(19) 0.067(2) 0.168(4) 0.042(3) 0.024(2) -0.0065(17)
F11D 0.142(4) 0.121(4) 0.101(3) 0.068(3) 0.044(3) -0.010(3)
F11E 0.082(3) 0.238(6) 0.049(2) 0.073(3) -0.010(2) -0.021(3)
F11F 0.103(3) 0.184(5) 0.077(3) 0.075(3) 0.053(3) 0.056(3)
F12A 0.058(2) 0.120(3) 0.114(3) 0.039(3) 0.042(2) 0.046(2)
F12B 0.058(2) 0.120(3) 0.114(3) 0.039(3) 0.042(2) 0.046(2)
F12C 0.058(2) 0.120(3) 0.114(3) 0.039(3) 0.042(2) 0.046(2)
F12D 0.049(2) 0.058(2) 0.170(4) 0.048(3) 0.019(2) -0.0087(16)
F12E 0.129(4) 0.107(3) 0.075(3) 0.060(2) -0.013(2) -0.064(3)
F12F 0.118(3) 0.0339(16) 0.106(3) -0.0021(18) 0.049(3) -0.0190(18)
F13A 0.086(3) 0.042(2) 0.293(9) -0.019(3) -0.027(4) -0.016(2)
F13B 0.325(9) 0.0310(18) 0.089(3) 0.023(2) 0.058(4) 0.001(3)
F13C 0.182(5) 0.0386(18) 0.106(3) -0.0089(19) 0.087(4) -0.004(2)
F13D 0.081(3) 0.354(10) 0.040(2) -0.003(4) 0.029(2) 0.067(5)
F13E 0.168(4) 0.069(2) 0.050(2) 0.0348(18) 0.008(2) 0.009(3)
F13F 0.135(4) 0.061(2) 0.0351(16) 0.0122(15) 0.0086(19) -0.013(2)
F15A 0.208(6) 0.055(2) 0.120(4) 0.024(2) 0.082(4) 0.064(3)
F15B 0.077(3) 0.168(5) 0.065(2) -0.048(3) -0.002(2) 0.061(3)
F15C 0.089(3) 0.080(3) 0.130(4) -0.029(2) 0.082(3) -0.014(2)
F15D 0.0422(16) 0.074(2) 0.0439(16) -0.0057(15) -0.0053(13) 0.0092(15)
F15E 0.0558(18) 0.0604(18) 0.063(2) 0.0233(16) -0.0193(15) 0.0106(15)
F15F 0.0450(17) 0.095(3) 0.0571(19) 0.0279(18) -0.0052(14) -0.0324(17)
C11 0.056(3) 0.047(3) 0.068(3) 0.037(3) 0.016(3) 0.011(2)
C12 0.064(3) 0.051(3) 0.060(3) 0.033(3) 0.029(3) 0.010(2)
C13 0.047(3) 0.051(3) 0.075(4) 0.033(3) 0.031(3) 0.005(2)
C14 0.044(3) 0.041(2) 0.068(3) 0.023(2) 0.013(2) -0.006(2)
C15 0.052(3) 0.032(2) 0.073(3) 0.022(2) 0.024(3) 0.005(2)
C22 0.052(3) 0.056(3) 0.028(2) 0.010(2) -0.005(2) -0.003(2)
C24 0.047(3) 0.040(2) 0.036(2) 0.0077(18) 0.0099(19) 0.010(2)
C26 0.039(2) 0.049(3) 0.060(3) 0.027(2) 0.016(2) 0.015(2)
C27 0.046(3) 0.064(3) 0.093(5) 0.044(3) 0.025(3) 0.024(3)
C28 0.039(3) 0.097(5) 0.094(5) 0.062(4) 0.015(3) 0.020(3)
C29 0.035(3) 0.095(5) 0.057(3) 0.031(3) 0.003(2) 0.011(3)
C31 0.034(2) 0.063(3) 0.046(3) 0.018(2) 0.007(2) 0.010(2)
C32 0.031(2) 0.046(2) 0.035(2) 0.0195(18) 0.0105(17) 0.0082(18)
C41 0.033(2) 0.0298(19) 0.040(2) 0.0138(17) 0.0138(17) 0.0056(16)
C42 0.042(2) 0.038(2) 0.046(3) 0.015(2) -0.002(2) 0.0023(19)
C43 0.054(3) 0.052(3) 0.065(3) 0.033(3) -0.005(3) 0.005(2)
C44 0.062(3) 0.037(2) 0.077(4) 0.029(3) 0.020(3) 0.012(2)
C45 0.072(4) 0.031(2) 0.056(3) 0.012(2) 0.024(3) 0.007(2)
C46 0.060(3) 0.035(2) 0.039(2) 0.0131(19) 0.016(2) 0.003(2)
C51 0.039(2) 0.032(2) 0.033(2) 0.0082(16) 0.0086(17) 0.0082(17)
C52 0.051(3) 0.078(4) 0.046(3) -0.002(3) 0.021(2) 0.006(3)
C53 0.076(4) 0.103(5) 0.058(4) -0.017(4) 0.034(3) 0.020(4)
C54 0.085(5) 0.058(3) 0.043(3) -0.011(3) 0.004(3) 0.017(3)
C55 0.056(3) 0.047(3) 0.049(3) -0.006(2) -0.008(2) 0.003(2)
C56 0.043(3) 0.047(3) 0.042(3) 0.002(2) 0.004(2) 0.002(2)
C61 0.030(2) 0.036(2) 0.036(2) 0.0101(17) 0.0079(17) 0.0036(17)
C62 0.043(3) 0.049(3) 0.061(3) 0.027(2) 0.013(2) 0.013(2)
C63 0.045(3) 0.072(4) 0.069(4) 0.030(3) 0.011(3) 0.023(3)
C64 0.029(2) 0.077(4) 0.058(3) 0.006(3) 0.002(2) 0.009(2)
C65 0.031(2) 0.067(3) 0.067(4) 0.013(3) 0.013(2) -0.010(2)
C66 0.035(2) 0.050(3) 0.054(3) 0.018(2) 0.012(2) 0.000(2)
N21 0.0363(19) 0.048(2) 0.0346(19) 0.0153(17) 0.0009(15) 0.0065(16)
N22A 0.069(3) 0.077(3) 0.050(3) -0.004(2) -0.027(2) 0.005(3)
N23 0.063(3) 0.052(2) 0.039(2) -0.0068(19) -0.001(2) 0.015(2)
N25 0.060(3) 0.038(2) 0.061(3) 0.0067(19) 0.021(2) 0.020(2)
N33 0.0328(17) 0.0334(17) 0.0296(17) 0.0111(14) 0.0087(14) 0.0057(14)
P1 0.0276(5) 0.0268(5) 0.0304(5) 0.0095(4) 0.0071(4) 0.0029(4)
Ru1 0.02954(18) 0.03096(18) 0.03334(19) 0.01362(13) 0.00835(13) 0.00370(12)
C200 0.149(14) 0.088(9) 0.90(7) 0.12(2) 0.15(3) -0.008(9)
Cl21 0.210(6) 0.171(4) 0.432(11) 0.070(6) 0.028(6) -0.009(4)
Cl22 0.149(3) 0.196(4) 0.394(8) 0.129(5) 0.142(4) 0.031(3)

loop_
_atom_type_symbol
_atom_type_description
_atom_type_scat_dispersion_real
_atom_type_scat_dispersion_imag
_atom_type_scat_source
C C 0.0033 0.0016 'International Tables Vol C Tables 4.2.6.8 and 6.1.1.4'
H H 0.0000 0.0000 'International Tables Vol C Tables 4.2.6.8 and 6.1.1.4'
B B 0.0013 0.0007 'International Tables Vol C Tables 4.2.6.8 and 6.1.1.4'
N N 0.0061 0.0033 'International Tables Vol C Tables 4.2.6.8 and 6.1.1.4'
F F 0.0171 0.0103 'International Tables Vol C Tables 4.2.6.8 and 6.1.1.4'
P P 0.1023 0.0942 'International Tables Vol C Tables 4.2.6.8 and 6.1.1.4'
Ru Ru -1.2594 0.8363 'International Tables Vol C Tables 4.2.6.8 and 6.1.1.4'
Cl Cl 0.1484 0.1585 'International Tables Vol C Tables 4.2.6.8 and 6.1.1.4'

loop_
_geom_angle_atom_site_label_1
_geom_angle_atom_site_label_2
_geom_angle_atom_site_label_3
_geom_angle
C111 B1 C121 103.7(3)
C111 B1 C131 112.4(3)
C111 B1 C151 113.4(3)
C131 B1 C121 111.8(3)
C131 B1 C151 102.5(3)
C151 B1 C121 113.3(3)
C112 C111 B1 121.8(3)
C112 C111 C116 115.4(4)
C116 C111 B1 122.5(3)
C111 C112 H112 118.6
C113 C112 C111 122.9(4)
C113 C112 H112 118.6
C112 C113 C117 118.4(4)
C114 C113 C112 120.8(4)
C114 C113 C117 120.8(4)
C113 C114 H114 121.0
C113 C114 C115 118.1(4)
C115 C114 H114 121.0
C114 C115 C116 120.7(4)
C114 C115 C118 120.5(4)
C116 C115 C118 118.7(4)
C111 C116 H116 118.9
C115 C116 C111 122.2(4)
C115 C116 H116 118.9
F11' C117 C113 114.7(6)
F11' C117 F11B 92.5(8)
F11' C117 F11C 121.3(7)
F11A C117 C113 107.6(7)
F11B C117 C113 111.5(5)
F11B C117 F11A 131.9(8)
F11C C117 C113 112.1(4)
F11C C117 F11A 88.6(10)
F11C C117 F11B 101.4(5)
F11D C118 C115 111.1(5)
F11E C118 C115 114.1(5)
F11E C118 F11D 107.3(5)
F11E C118 F11F 108.6(6)
F11F C118 C115 113.0(4)
F11F C118 F11D 101.7(6)
C122 C121 B1 120.4(3)
C122 C121 C126 115.9(3)
C126 C121 B1 123.3(3)
C121 C122 H122 118.8
C123 C122 C121 122.5(4)
C123 C122 H122 118.8
C122 C123 C124 121.0(4)
C122 C123 C127 120.1(4)
C124 C123 C127 119.0(4)
C123 C124 H124 121.1
C125 C124 C123 117.8(4)
C125 C124 H124 121.1
C124 C125 C126 121.4(4)
C124 C125 C128 119.3(4)
C126 C125 C128 119.2(4)
C121 C126 H126 119.3
C125 C126 C121 121.5(4)
C125 C126 H126 119.3
F1AA C127 C123 111.7(6)
F1AA C127 F1CC 95.9(8)
F1AA C127 F12B 136.8(6)
F1BB C127 C123 120.1(6)
F1BB C127 F1AA 116.9(7)
F1BB C127 F1CC 98.1(8)
F1BB C127 F12A 67.6(7)
F1BB C127 F12B 32.9(6)
F1CC C127 C123 109.8(5)
F12A C127 C123 112.5(6)
F12A C127 F1AA 60.7(6)
F12A C127 F1CC 136.8(6)
F12A C127 F12B 100.2(6)
F12B C127 C123 111.4(5)
F12B C127 F1CC 71.3(7)
F12C C127 C123 116.4(5)
F12C C127 F1AA 58.9(6)
F12C C127 F1BB 117.7(8)
F12C C127 F1CC 37.4(5)
F12C C127 F12A 111.9(7)
F12C C127 F12B 102.7(7)
F12D C128 C125 113.1(4)
F12E C128 C125 113.0(4)
F12E C128 F12D 105.5(5)
F12E C128 F12F 107.0(5)
F12F C128 C125 113.2(4)
F12F C128 F12D 104.5(5)
C132 C131 B1 121.1(3)
C136 C131 B1 122.6(3)
C136 C131 C132 115.8(3)
C131 C132 H132 119.0
C133 C132 C131 122.1(4)
C133 C132 H132 119.0
C132 C133 C147 118.8(4)
C134 C133 C132 121.4(4)
C134 C133 C147 119.8(4)
C133 C134 H134 121.2
C133 C134 C135 117.6(4)
C135 C134 H134 121.2
C134 C135 C148 119.1(4)
C136 C135 C134 121.1(4)
C136 C135 C148 119.7(4)
C131 C136 H136 119.0
C135 C136 C131 122.0(4)
C135 C136 H136 119.0
F13A C147 C133 113.0(5)
F13A C147 F13B 107.3(6)
F13A C147 F13C 104.1(6)
F13B C147 C133 114.3(5)
F13B C147 F13C 104.0(5)
F13C C147 C133 113.3(4)
F13D C148 C135 112.2(5)
F13D C148 F13E 105.8(6)
F13D C148 F13F 106.3(6)
F13E C148 C135 113.8(4)
F13F C148 C135 115.1(4)
F13F C148 F13E 102.7(5)
C152 C151 B1 122.0(3)
C156 C151 B1 121.7(3)
C156 C151 C152 115.8(3)
C151 C152 H152 118.9
C153 C152 C151 122.1(4)
C153 C152 H152 118.9
C152 C153 C157 120.1(4)
C154 C153 C152 120.9(4)
C154 C153 C157 119.0(4)
C153 C154 H154 120.9
C153 C154 C155 118.2(3)
C155 C154 H154 120.9
C154 C155 C158 117.8(3)
C156 C155 C154 120.4(4)
C156 C155 C158 121.8(4)
C151 C156 H156 118.7
C155 C156 C151 122.5(4)
C155 C156 H156 118.7
F15A C157 C153 111.1(4)
F15B C157 C153 115.1(4)
F15B C157 F15A 102.9(5)
F15B C157 F15C 109.4(5)
F15C C157 C153 113.8(4)
F15C C157 F15A 103.4(5)
F15D C158 C155 113.4(3)
F15D C158 F15E 103.7(4)
F15E C158 C155 112.7(4)
F15F C158 C155 113.6(4)
F15F C158 F15D 106.7(4)
F15F C158 F15E 105.9(4)
F12A F1AA C127 58.4(7)
F12C F1AA C127 57.1(7)
F12C F1AA F12A 108.4(10)
C127 F1BB F12A 57.7(7)
F12B F1BB C127 80.7(14)
F12B F1BB F12A 137.9(18)
C127 F1CC F12B 53.4(6)
F12C F1CC C127 62.6(11)
F12C F1CC F12B 108.2(14)
C127 F12A F1AA 60.9(6)
C127 F12A F1BB 54.6(6)
F1AA F12A F1BB 106.4(9)
C127 F12B F1CC 55.3(6)
F1BB F12B C127 66.5(14)
F1BB F12B F1CC 111.9(17)
C127 F12C F1AA 64.0(8)
F1CC F12C C127 80.1(12)
F1CC F12C F1AA 143.0(16)
C12 C11 H11 125.9
C12 C11 Ru1 71.8(3)
C15 C11 H11 125.9
C15 C11 C12 108.1(5)
C15 C11 Ru1 71.1(3)
Ru1 C11 H11 125.9
C11 C12 H12 126.3
C11 C12 Ru1 69.8(3)
C13 C12 C11 107.3(5)
C13 C12 H12 126.3
C13 C12 Ru1 71.3(3)
Ru1 C12 H12 126.3
C12 C13 H13 125.0
C12 C13 C14 109.9(5)
C12 C13 Ru1 71.4(3)
C14 C13 H13 125.0
C14 C13 Ru1 71.6(3)
Ru1 C13 H13 125.0
C13 C14 H14 126.4
C13 C14 C15 107.2(5)
C13 C14 Ru1 70.9(3)
C15 C14 H14 126.4
C15 C14 Ru1 69.7(3)
Ru1 C14 H14 126.4
C11 C15 C14 107.6(5)
C11 C15 H15 126.1
C11 C15 Ru1 70.6(3)
C14 C15 H15 126.1
C14 C15 Ru1 71.9(3)
Ru1 C15 H15 126.1
N21 C22 N22A 125.2(5)
N21 C22 N23 122.1(4)
N22A C22 N23 112.7(5)
N25 C24 N23 120.4(4)
N33 C24 N23 126.9(4)
N33 C24 N25 112.7(4)
C32 C26 C27 121.4(5)
N25 C26 C27 133.1(5)
N25 C26 C32 105.4(4)
C26 C27 H27 121.3
C28 C27 C26 117.3(5)
C28 C27 H27 121.3
C27 C28 H28 119.0
C27 C28 C29 122.1(5)
C29 C28 H28 119.0
C28 C29 H29 119.3
C31 C29 C28 121.4(6)
C31 C29 H29 119.3
C29 C31 H31 121.5
C29 C31 C32 117.0(5)
C32 C31 H31 121.5
C26 C32 N33 109.3(4)
C31 C32 C26 120.8(4)
C31 C32 N33 130.0(4)
C42 C41 C46 117.5(4)
C42 C41 P1 123.2(3)
C46 C41 P1 119.0(3)
C41 C42 H42 119.6
C41 C42 C43 120.8(5)
C43 C42 H42 119.6
C42 C43 H43 119.9
C44 C43 C42 120.1(5)
C44 C43 H43 119.9
C43 C44 H44 120.4
C45 C44 C43 119.2(5)
C45 C44 H44 120.4
C44 C45 H45 119.3
C44 C45 C46 121.5(5)
C46 C45 H45 119.3
C41 C46 H46 119.5
C45 C46 C41 120.9(5)
C45 C46 H46 119.5
C52 C51 P1 121.7(4)
C56 C51 C52 118.7(4)
C56 C51 P1 119.6(3)
C51 C52 H52 120.3
C51 C52 C53 119.4(6)
C53 C52 H52 120.3
C52 C53 H53 119.6
C54 C53 C52 120.8(6)
C54 C53 H53 119.6
C53 C54 H54 119.6
C53 C54 C55 120.7(5)
C55 C54 H54 119.6
C54 C55 H55 120.3
C54 C55 C56 119.4(5)
C56 C55 H55 120.3
C51 C56 C55 121.1(5)
C51 C56 H56 119.5
C55 C56 H56 119.5
C62 C61 P1 117.9(3)
C66 C61 C62 118.1(4)
C66 C61 P1 124.0(3)
C61 C62 H62 119.7
C63 C62 C61 120.5(5)
C63 C62 H62 119.7
C62 C63 H63 119.8
C64 C63 C62 120.4(5)
C64 C63 H63 119.8
C63 C64 H64 119.7
C65 C64 C63 120.5(5)
C65 C64 H64 119.7
C64 C65 H65 120.0
C64 C65 C66 120.0(5)
C66 C65 H65 120.0
C61 C66 C65 120.4(5)
C61 C66 H66 119.8
C65 C66 H66 119.8
C22 N21 H21 114.5
C22 N21 Ru1 131.0(3)
Ru1 N21 H21 114.5
C22 N22A H22A 120.0
C22 N22A H22B 120.0
H22A N22A H22B 120.0
C22 N23 H23 117.3
C24 N23 C22 125.3(4)
C24 N23 H23 117.3
C24 N25 H25 126.2
C26 N25 C24 107.6(4)
C26 N25 H25 126.2
C24 N33 C32 104.9(4)
C24 N33 Ru1 126.0(3)
C32 N33 Ru1 128.6(3)
C41 P1 C51 102.83(19)
C41 P1 C61 102.30(19)
C41 P1 Ru1 115.51(13)
C51 P1 C61 102.45(19)
C51 P1 Ru1 118.37(14)
C61 P1 Ru1 113.29(14)
C11 Ru1 C12 38.5(2)
C11 Ru1 C13 63.2(2)
C11 Ru1 C14 63.7(2)
C11 Ru1 C15 38.2(2)
C11 Ru1 P1 119.86(15)
C12 Ru1 C14 63.2(2)
C12 Ru1 P1 158.22(14)
C13 Ru1 C12 37.2(2)
C13 Ru1 C14 37.5(2)
C13 Ru1 P1 145.01(16)
C14 Ru1 P1 109.27(15)
C15 Ru1 C12 64.0(2)
C15 Ru1 C13 63.4(2)
C15 Ru1 C14 38.33(19)
C15 Ru1 P1 97.04(14)
N21 Ru1 C11 94.67(19)
N21 Ru1 C12 95.65(19)
N21 Ru1 C13 127.70(19)
N21 Ru1 C14 157.19(18)
N21 Ru1 C15 126.56(18)
N21 Ru1 P1 87.28(11)
N33 Ru1 C11 147.34(17)
N33 Ru1 C12 109.13(17)
N33 Ru1 C13 92.66(17)
N33 Ru1 C14 110.99(17)
N33 Ru1 C15 149.25(17)
N33 Ru1 N21 82.87(14)
N33 Ru1 P1 92.64(9)
H20A C200 H20B 105.3
Cl21 C200 H20A 103.6
Cl21 C200 H20B 103.6
Cl21 C200 Cl22 134.3(14)
Cl22 C200 H20A 103.6
Cl22 C200 H20B 103.6

loop_
_geom_bond_atom_site_label_1
_geom_bond_atom_site_label_2
_geom_bond_distance
B1 C111 1.630(5)
B1 C121 1.643(5)
B1 C131 1.637(5)
B1 C151 1.642(5)
C111 C112 1.391(5)
C111 C116 1.410(5)
C112 H112 0.9500
C112 C113 1.390(6)
C113 C114 1.382(7)
C113 C117 1.513(7)
C114 H114 0.9500
C114 C115 1.390(7)
C115 C116 1.392(6)
C115 C118 1.509(7)
C116 H116 0.9500
C117 F11' 1.318(8)
C117 F11A 1.355(12)
C117 F11B 1.339(7)
C117 F11C 1.331(7)
C118 F11D 1.358(8)
C118 F11E 1.290(7)
C118 F11F 1.306(7)
C121 C122 1.400(5)
C121 C126 1.402(5)
C122 H122 0.9500
C122 C123 1.379(6)
C123 C124 1.387(6)
C123 C127 1.484(6)
C124 H124 0.9500
C124 C125 1.380(6)
C125 C126 1.393(5)
C125 C128 1.506(6)
C126 H126 0.9500
C127 F1AA 1.371(13)
C127 F1BB 1.290(13)
C127 F1CC 1.422(14)
C127 F12A 1.337(10)
C127 F12B 1.388(11)
C127 F12C 1.281(10)
C128 F12D 1.329(6)
C128 F12E 1.301(6)
C128 F12F 1.312(6)
C131 C132 1.402(5)
C131 C136 1.398(5)
C132 H132 0.9500
C132 C133 1.391(6)
C133 C134 1.373(6)
C133 C147 1.503(6)
C134 H134 0.9500
C134 C135 1.397(6)
C135 C136 1.387(6)
C135 C148 1.496(6)
C136 H136 0.9500
C147 F13A 1.279(8)
C147 F13B 1.290(7)
C147 F13C 1.300(7)
C148 F13D 1.289(7)
C148 F13E 1.332(6)
C148 F13F 1.313(7)
C151 C152 1.399(5)
C151 C156 1.395(5)
C152 H152 0.9500
C152 C153 1.394(5)
C153 C154 1.378(6)
C153 C157 1.496(6)
C154 H154 0.9500
C154 C155 1.394(6)
C155 C156 1.390(5)
C155 C158 1.483(6)
C156 H156 0.9500
C157 F15A 1.322(7)
C157 F15B 1.285(6)
C157 F15C 1.287(6)
C158 F15D 1.340(5)
C158 F15E 1.342(5)
C158 F15F 1.321(5)
F1AA F12A 1.369(13)
F1AA F12C 1.306(14)
F1BB F12A 1.462(15)
F1BB F12B 0.763(13)
F1CC F12B 1.639(15)
F1CC F12C 0.876(12)
C11 H11 1.0000
C11 C12 1.436(7)
C11 C15 1.421(8)
C11 Ru1 2.166(5)
C12 H12 1.0000
C12 C13 1.399(8)
C12 Ru1 2.192(5)
C13 H13 1.0000
C13 C14 1.411(8)
C13 Ru1 2.191(5)
C14 H14 1.0000
C14 C15 1.436(7)
C14 Ru1 2.201(5)
C15 H15 1.0000
C15 Ru1 2.172(5)
C22 N21 1.261(6)
C22 N22A 1.370(6)
C22 N23 1.376(7)
C24 N23 1.371(6)
C24 N25 1.365(6)
C24 N33 1.302(6)
C26 C27 1.398(7)
C26 C32 1.395(7)
C26 N25 1.360(7)
C27 H27 0.9500
C27 C28 1.346(10)
C28 H28 0.9500
C28 C29 1.401(9)
C29 H29 0.9500
C29 C31 1.381(7)
C31 H31 0.9500
C31 C32 1.392(7)
C32 N33 1.403(5)
C41 C42 1.391(6)
C41 C46 1.396(6)
C41 P1 1.829(4)
C42 H42 0.9500
C42 C43 1.395(7)
C43 H43 0.9500
C43 C44 1.385(8)
C44 H44 0.9500
C44 C45 1.358(8)
C45 H45 0.9500
C45 C46 1.375(7)
C46 H46 0.9500
C51 C52 1.396(7)
C51 C56 1.383(7)
C51 P1 1.831(4)
C52 H52 0.9500
C52 C53 1.402(8)
C53 H53 0.9500
C53 C54 1.354(10)
C54 H54 0.9500
C54 C55 1.370(9)
C55 H55 0.9500
C55 C56 1.393(7)
C56 H56 0.9500
C61 C62 1.399(6)
C61 C66 1.393(6)
C61 P1 1.835(4)
C62 H62 0.9500
C62 C63 1.387(7)
C63 H63 0.9500
C63 C64 1.366(9)
C64 H64 0.9500
C64 C65 1.363(9)
C65 H65 0.9500
C65 C66 1.401(7)
C66 H66 0.9500
N21 H21 0.8800
N21 Ru1 2.109(4)
N22A H22A 0.8800
N22A H22B 0.8800
N23 H23 0.8800
N25 H25 0.8800
N33 Ru1 2.101(3)
P1 Ru1 2.3154(10)
C200 H20A 0.9900
C200 H20B 0.9900
C200 Cl21 1.418(16)
C200 Cl22 1.622(14)

loop_
_geom_torsion_atom_site_label_1
_geom_torsion_atom_site_label_2
_geom_torsion_atom_site_label_3
_geom_torsion_atom_site_label_4
_geom_torsion
B1 C111 C112 C113 -173.4(4)
B1 C111 C116 C115 175.1(4)
B1 C121 C122 C123 172.0(4)
B1 C121 C126 C125 -172.1(4)
B1 C131 C132 C133 -171.4(4)
B1 C131 C136 C135 171.1(4)
B1 C151 C152 C153 174.0(3)
B1 C151 C156 C155 -173.6(3)
C111 B1 C121 C122 -77.0(4)
C111 B1 C121 C126 94.7(4)
C111 B1 C131 C132 -40.2(5)
C111 B1 C131 C136 148.4(3)
C111 B1 C151 C152 30.2(5)
C111 B1 C151 C156 -158.4(3)
C111 C112 C113 C114 -1.1(7)
C111 C112 C113 C117 177.4(4)
C112 C111 C116 C115 1.8(6)
C112 C113 C114 C115 0.6(7)
C112 C113 C117 F11' -165.8(9)
C112 C113 C117 F11A 146.4(10)
C112 C113 C117 F11B -62.3(7)
C112 C113 C117 F11C 50.6(7)
C113 C114 C115 C116 1.1(7)
C113 C114 C115 C118 -179.4(5)
C114 C113 C117 F11' 12.7(11)
C114 C113 C117 F11A -35.1(11)
C114 C113 C117 F11B 116.2(6)
C114 C113 C117 F11C -130.9(5)
C114 C115 C116 C111 -2.4(7)
C114 C115 C118 F11D -115.7(6)
C114 C115 C118 F11E 5.8(9)
C114 C115 C118 F11F 130.6(6)
C116 C111 C112 C113 -0.1(6)
C116 C115 C118 F11D 63.7(7)
C116 C115 C118 F11E -174.7(6)
C116 C115 C118 F11F -49.9(8)
C117 C113 C114 C115 -177.9(5)
C118 C115 C116 C111 178.1(5)
C121 B1 C111 C112 83.4(4)
C121 B1 C111 C116 -89.4(4)
C121 B1 C131 C132 -156.3(3)
C121 B1 C131 C136 32.2(5)
C121 B1 C151 C152 148.1(3)
C121 B1 C151 C156 -40.5(5)
C121 C122 C123 C124 0.3(7)
C121 C122 C123 C127 -179.0(5)
C122 C121 C126 C125 0.0(6)
C122 C123 C124 C125 0.1(7)
C122 C123 C127 F1AA 60.6(8)
C122 C123 C127 F1BB -157.0(8)
C122 C123 C127 F1CC -44.5(9)
C122 C123 C127 F12A 126.7(6)
C122 C123 C127 F12B -121.6(6)
C122 C123 C127 F12C -4.4(10)
C123 C124 C125 C126 -0.4(7)
C123 C124 C125 C128 -178.2(4)
C123 C127 F1AA F12A 104.4(6)
C123 C127 F1AA F12C -108.6(6)
C123 C127 F1BB F12A -103.9(8)
C123 C127 F1BB F12B 83.2(14)
C123 C127 F1CC F12B -106.8(6)
C123 C127 F1CC F12C 107.8(9)
C123 C127 F12A F1AA -103.1(7)
C123 C127 F12A F1BB 114.6(7)
C123 C127 F12B F1BB -112.6(12)
C123 C127 F12B F1CC 104.6(6)
C123 C127 F12C F1AA 100.5(7)
C123 C127 F12C F1CC -88.5(10)
C124 C123 C127 F1AA -118.7(7)
C124 C123 C127 F1BB 23.7(11)
C124 C123 C127 F1CC 136.1(7)
C124 C123 C127 F12A -52.6(8)
C124 C123 C127 F12B 59.1(8)
C124 C123 C127 F12C 176.3(7)
C124 C125 C126 C121 0.4(6)
C124 C125 C128 F12D -147.9(5)
C124 C125 C128 F12E 92.4(6)
C124 C125 C128 F12F -29.3(7)
C126 C121 C122 C123 -0.4(6)
C126 C125 C128 F12D 34.2(6)
C126 C125 C128 F12E -85.4(6)
C126 C125 C128 F12F 152.8(5)
C127 C123 C124 C125 179.4(5)
C127 F1AA F12A F1BB 31.3(6)
C127 F1AA F12C F1CC -15.0(16)
C127 F1BB F12A F1AA -33.8(6)
C127 F1BB F12B F1CC 32.4(9)
C127 F1CC F12B F1BB -36.7(12)
C127 F1CC F12C F1AA 13.6(15)
C128 C125 C126 C121 178.2(4)
C131 B1 C111 C112 -37.5(5)
C131 B1 C111 C116 149.7(3)
C131 B1 C121 C122 44.3(5)
C131 B1 C121 C126 -143.9(4)
C131 B1 C151 C152 -91.2(4)
C131 B1 C151 C156 80.2(4)
C131 C132 C133 C134 0.0(7)
C131 C132 C133 C147 -179.4(4)
C132 C131 C136 C135 -0.8(6)
C132 C133 C134 C135 -0.4(7)
C132 C133 C147 F13A 72.6(7)
C132 C133 C147 F13B -164.4(6)
C132 C133 C147 F13C -45.5(7)
C133 C134 C135 C136 0.2(7)
C133 C134 C135 C148 -179.5(5)
C134 C133 C147 F13A -106.8(7)
C134 C133 C147 F13B 16.2(8)
C134 C133 C147 F13C 135.1(6)
C134 C135 C136 C131 0.4(7)
C134 C135 C148 F13D 87.2(7)
C134 C135 C148 F13E -32.9(7)
C134 C135 C148 F13F -150.9(5)
C136 C131 C132 C133 0.6(6)
C136 C135 C148 F13D -92.5(7)
C136 C135 C148 F13E 147.4(5)
C136 C135 C148 F13F 29.3(7)
C147 C133 C134 C135 179.0(5)
C148 C135 C136 C131 -179.8(4)
C151 B1 C111 C112 -153.2(3)
C151 B1 C111 C116 34.0(5)
C151 B1 C121 C122 159.6(3)
C151 B1 C121 C126 -28.7(5)
C151 B1 C131 C132 82.0(4)
C151 B1 C131 C136 -89.5(4)
C151 C152 C153 C154 -0.9(6)
C151 C152 C153 C157 -178.8(4)
C152 C151 C156 C155 -1.7(5)
C152 C153 C154 C155 -0.8(6)
C152 C153 C157 F15A 104.0(5)
C152 C153 C157 F15B -12.5(7)
C152 C153 C157 F15C -139.8(5)
C153 C154 C155 C156 1.2(6)
C153 C154 C155 C158 -178.7(4)
C154 C153 C157 F15A -74.0(6)
C154 C153 C157 F15B 169.6(5)
C154 C153 C157 F15C 42.3(7)
C154 C155 C156 C151 0.1(6)
C154 C155 C158 F15D 175.0(4)
C154 C155 C158 F15E 57.6(5)
C154 C155 C158 F15F -63.0(5)
C156 C151 C152 C153 2.1(5)
C156 C155 C158 F15D -4.9(6)
C156 C155 C158 F15E -122.3(4)
C156 C155 C158 F15F 117.1(4)
C157 C153 C154 C155 177.1(4)
C158 C155 C156 C151 180.0(4)
F1AA C127 F1BB F12A 36.7(9)
F1AA C127 F1BB F12B -136.2(12)
F1AA C127 F1CC F12B 137.6(6)
F1AA C127 F1CC F12C -7.8(9)
F1AA C127 F12A F1BB -142.3(8)
F1AA C127 F12B F1BB 64.4(17)
F1AA C127 F12B F1CC -78.4(11)
F1AA C127 F12C F1CC 170.9(10)
F1BB C127 F1AA F12A -39.3(9)
F1BB C127 F1AA F12C 107.7(10)
F1BB C127 F1CC F12B 19.4(6)
F1BB C127 F1CC F12C -126.1(10)
F1BB C127 F12A F1AA 142.3(8)
F1BB C127 F12B F1CC -142.8(13)
F1BB C127 F12C F1AA -106.2(9)
F1BB C127 F12C F1CC 64.7(11)
F1CC C127 F1AA F12A -141.5(6)
F1CC C127 F1AA F12C 5.5(7)
F1CC C127 F1BB F12A 137.5(7)
F1CC C127 F1BB F12B -35.4(13)
F1CC C127 F12A F1AA 64.8(12)
F1CC C127 F12A F1BB -77.5(12)
F1CC C127 F12B F1BB 142.8(13)
F1CC C127 F12C F1AA -170.9(10)
F12A C127 F1AA F12C 147.0(7)
F12A C127 F1BB F12B -172.9(14)
F12A C127 F1CC F12B 85.1(11)
F12A C127 F1CC F12C -60.3(14)
F12A C127 F12B F1BB 6.7(13)
F12A C127 F12B F1CC -136.1(7)
F12A C127 F12C F1AA -30.8(7)
F12A C127 F12C F1CC 140.1(9)
F12A F1AA F12C C127 29.3(6)
F12A F1AA F12C F1CC 14.3(19)
F12A F1BB F12B C127 -9.0(16)
F12A F1BB F12B F1CC 23(2)
F12B C127 F1AA F12A -72.6(11)
F12B C127 F1AA F12C 74.4(11)
F12B C127 F1BB F12A 172.9(14)
F12B C127 F1CC F12C -145.4(9)
F12B C127 F12A F1AA 138.4(7)
F12B C127 F12A F1BB -3.9(8)
F12B C127 F12C F1AA -137.5(7)
F12B C127 F12C F1CC 33.4(9)
F12B F1BB F12A C127 10.5(19)
F12B F1BB F12A F1AA -23(2)
F12B F1CC F12C C127 -28.6(7)
F12B F1CC F12C F1AA -15(2)
F12C C127 F1AA F12A -147.0(7)
F12C C127 F1BB F12A 103.9(9)
F12C C127 F1BB F12B -69.0(14)
F12C C127 F1CC F12B 145.4(9)
F12C C127 F12A F1AA 30.2(7)
F12C C127 F12A F1BB -112.1(9)
F12C C127 F12B F1BB 122.1(13)
F12C C127 F12B F1CC -20.7(5)
F12C F1AA F12A C127 -28.8(6)
F12C F1AA F12A F1BB 2.5(9)
F12C F1CC F12B C127 32.0(9)
F12C F1CC F12B F1BB -4.7(16)
C11 C12 C13 C14 -0.8(5)
C11 C12 C13 Ru1 60.8(3)
C12 C11 C15 C14 0.2(5)
C12 C11 C15 Ru1 -62.7(3)
C12 C13 C14 C15 0.9(5)
C12 C13 C14 Ru1 61.5(3)
C13 C14 C15 C11 -0.7(5)
C13 C14 C15 Ru1 61.3(3)
C15 C11 C12 C13 0.4(5)
C15 C11 C12 Ru1 62.2(3)
C26 C27 C28 C29 -0.2(9)
C26 C32 N33 C24 -0.1(5)
C26 C32 N33 Ru1 -173.3(3)
C27 C26 C32 C31 0.6(7)
C27 C26 C32 N33 -179.8(4)
C27 C26 N25 C24 179.9(6)
C27 C28 C29 C31 0.8(9)
C28 C29 C31 C32 -0.6(8)
C29 C31 C32 C26 -0.1(7)
C29 C31 C32 N33 -179.5(5)
C31 C32 N33 C24 179.4(5)
C31 C32 N33 Ru1 6.2(6)
C32 C26 C27 C28 -0.5(8)
C32 C26 N25 C24 0.2(5)
C41 C42 C43 C44 0.4(8)
C42 C41 C46 C45 -1.4(7)
C42 C41 P1 C51 -12.2(4)
C42 C41 P1 C61 -118.2(4)
C42 C41 P1 Ru1 118.3(4)
C42 C43 C44 C45 -0.4(9)
C43 C44 C45 C46 -0.5(9)
C44 C45 C46 C41 1.4(8)
C46 C41 C42 C43 0.5(7)
C46 C41 P1 C51 173.6(4)
C46 C41 P1 C61 67.6(4)
C46 C41 P1 Ru1 -56.0(4)
C51 C52 C53 C54 1.6(12)
C52 C51 C56 C55 -1.3(8)
C52 C51 P1 C41 -79.6(5)
C52 C51 P1 C61 26.3(5)
C52 C51 P1 Ru1 151.7(4)
C52 C53 C54 C55 -1.4(12)
C53 C54 C55 C56 -0.2(10)
C54 C55 C56 C51 1.5(9)
C56 C51 C52 C53 -0.2(9)
C56 C51 P1 C41 97.7(4)
C56 C51 P1 C61 -156.4(4)
C56 C51 P1 Ru1 -31.0(4)
C61 C62 C63 C64 -2.6(9)
C62 C61 C66 C65 -0.7(7)
C62 C61 P1 C41 -168.1(4)
C62 C61 P1 C51 85.6(4)
C62 C61 P1 Ru1 -43.1(4)
C62 C63 C64 C65 0.3(9)
C63 C64 C65 C66 1.7(9)
C64 C65 C66 C61 -1.5(8)
C66 C61 C62 C63 2.7(7)
C66 C61 P1 C41 10.6(4)
C66 C61 P1 C51 -95.7(4)
C66 C61 P1 Ru1 135.6(4)
N21 C22 N23 C24 10.9(9)
N22A C22 N21 Ru1 -167.6(4)
N22A C22 N23 C24 -168.1(5)
N23 C22 N21 Ru1 13.5(8)
N23 C24 N25 C26 -180.0(5)
N23 C24 N33 C32 179.9(5)
N23 C24 N33 Ru1 -6.6(7)
N25 C24 N23 C22 165.3(5)
N25 C24 N33 C32 0.2(5)
N25 C24 N33 Ru1 173.7(3)
N25 C26 C27 C28 179.9(6)
N25 C26 C32 C31 -179.6(4)
N25 C26 C32 N33 0.0(5)
N33 C24 N23 C22 -14.4(9)
N33 C24 N25 C26 -0.2(6)
P1 C41 C42 C43 -173.8(4)
P1 C41 C46 C45 173.2(4)
P1 C51 C52 C53 177.1(6)
P1 C51 C56 C55 -178.7(4)
P1 C61 C62 C63 -178.6(4)
P1 C61 C66 C65 -179.3(4)
Ru1 C11 C12 C13 -61.8(3)
Ru1 C11 C15 C14 62.8(3)
Ru1 C12 C13 C14 -61.7(3)
Ru1 C13 C14 C15 -60.6(3)
Ru1 C14 C15 C11 -62.0(3)
